data_1010153
loop_
_publ_author_name
'Schrewelius, N'

_publ_section_title
;
Roentgenuntersuchung der Verbindungen Na Sb (O H)~6~, Na Sb F~6~, Na Sb
O~3~ und gleichartiger Stoffe
;
_journal_coden_ASTM ZAACAB
_journal_name_full
;
Zeitschrift fuer Anorganische und Allgemeine Chemie
;
_journal_page_first 241
_journal_page_last 254
_journal_paper_doi 10.1002/zaac.19382380209
_journal_volume 238
_journal_year 1938
_chemical_formula_structural 'Ag Sb (O H)6'
_chemical_formula_sum 'Ag H6 O6 Sb'
_chemical_name_systematic 'Silver hexahydroxoantimonate'
_space_group_IT_number 86
_symmetry_cell_setting tetragonal
_symmetry_space_group_name_Hall '-P 4bc'
_symmetry_space_group_name_H-M 'P 42/n :2'
_cell_angle_alpha 90
_cell_angle_beta 90
_cell_angle_gamma 90
_cell_formula_units_Z 4
_cell_length_a 8.12
_cell_length_b 8.12
_cell_length_c 7.91
_cell_volume 521.5
_cod_original_sg_symbol_H-M 'P 42/n Z'
_cod_original_formula_sum 'H6 Ag O6 Sb'
_cod_database_code 1010153

loop_
_symmetry_equiv_pos_as_xyz
x,y,z
1/2-x,1/2-y,z
-y,1/2+x,1/2+z
1/2+y,-x,1/2+z
-x,-y,-z
1/2+x,1/2+y,-z
y,1/2-x,1/2-z
1/2-y,x,1/2-z

loop_
_atom_site_label
_atom_site_type_symbol
_atom_site_symmetry_multiplicity
_atom_site_Wyckoff_symbol
_atom_site_fract_x
_atom_site_fract_y
_atom_site_fract_z
_atom_site_occupancy
_atom_site_attached_hydrogens
_atom_site_calc_flag
Ag1 Ag1+ 4 d 0. 0. 0.5 1. 0 d
Sb1 Sb5+ 4 c 0. 0. 0. 1. 0 d
O1 O2- 8 g 0.28 0.025 0.34 1. 1 d
O2 O2- 8 g 0.025 0.28 0.34 1. 1 d
O3 O2- 8 g 0.175 0.175 0.025 1. 1 d

loop_
_atom_type_symbol
_atom_type_oxidation_number
Ag1+ 1.000
Sb5+ 5.000
O2- -2.000
H1+ 1.000
